data_7132717
loop_
_publ_author_name
'Li, Kai'
'Rajeshkumar, Thayalan'
'Zhao, Yue'
'Wang, Tianwei'
'Maron, Laurent'
'Zhu, Congqing'

_publ_section_title
;
 Temperature induced single-crystal to single-crystal transformation of
 uranium azide complexes.
;
_journal_issue 21
_journal_name_full 'Chemical communications (Cambridge, England)'
_journal_page_first 2966
_journal_page_last 2969
_journal_paper_doi 10.1039/d4cc00546e
_journal_volume 60
_journal_year 2024
_chemical_formula_moiety 'C20 H48 N10 P2 U'
_chemical_formula_sum 'C20 H48 N10 P2 U'
_chemical_formula_weight 728.65
_chemical_name_systematic 2
_space_group_crystal_system monoclinic
_space_group_IT_number 14
_space_group_name_Hall '-P 2yn'
_space_group_name_H-M_alt 'P 1 21/n 1'
_atom_sites_solution_hydrogens geom
_atom_sites_solution_primary iterative
_audit_creation_date 2023-11-27
_audit_creation_method
;
Olex2 1.5
(compiled 2023.08.24 svn.re1ec1418 for OlexSys, GUI svn.r6817)
;
_audit_update_record
;
2023-11-28 deposited with the CCDC.	2024-02-15 downloaded from the CCDC.
;
_cell_angle_alpha 90
_cell_angle_beta 104.484(10)
_cell_angle_gamma 90
_cell_formula_units_Z 2
_cell_length_a 9.909(3)
_cell_length_b 10.674(3)
_cell_length_c 14.833(5)
_cell_measurement_reflns_used 7937
_cell_measurement_temperature 193.0
_cell_measurement_theta_max 27.43
_cell_measurement_theta_min 2.38
_cell_volume 1519.0(8)
_computing_cell_refinement 'SAINT V8.40B (?, 2016)'
_computing_data_reduction 'SAINT V8.40B (?, 2016)'
_computing_molecular_graphics 'Olex2 1.5 (Dolomanov et al., 2009)'
_computing_publication_material 'Olex2 1.5 (Dolomanov et al., 2009)'
_computing_structure_refinement 'SHELXL 2014/7 (Sheldrick, 2015)'
_computing_structure_solution 'olex2.solve 1.5 (Bourhis et al., 2015)'
_diffrn_ambient_temperature 193.0
_diffrn_measured_fraction_theta_full 0.999
_diffrn_measured_fraction_theta_max 0.997
_diffrn_measurement_device_type 'Bruker APEX-II CCD'
_diffrn_measurement_method '\f and \w scans'
_diffrn_radiation_type MoK\a
_diffrn_radiation_wavelength 0.71073
_diffrn_reflns_av_R_equivalents 0.0671
_diffrn_reflns_av_unetI/netI 0.0259
_diffrn_reflns_Laue_measured_fraction_full 0.999
_diffrn_reflns_Laue_measured_fraction_max 0.997
_diffrn_reflns_limit_h_max 12
_diffrn_reflns_limit_h_min -12
_diffrn_reflns_limit_k_max 13
_diffrn_reflns_limit_k_min -13
_diffrn_reflns_limit_l_max 19
_diffrn_reflns_limit_l_min -19
_diffrn_reflns_number 46664
_diffrn_reflns_point_group_measured_fraction_full 0.999
_diffrn_reflns_point_group_measured_fraction_max 0.997
_diffrn_reflns_theta_full 25.242
_diffrn_reflns_theta_max 27.504
_diffrn_reflns_theta_min 2.377
_diffrn_source_current 1.6
_diffrn_source_power 0.08
_diffrn_source_voltage 50.0
_diffrn_standards_number 0
_exptl_absorpt_coefficient_mu 5.474
_exptl_absorpt_correction_T_max 0.7456
_exptl_absorpt_correction_T_min 0.6489
_exptl_absorpt_correction_type multi-scan
_exptl_absorpt_process_details
;
SADABS-2016/2 (Bruker,2016/2) was used for absorption correction.
wR2(int) was 0.0976 before and 0.0636 after correction.
The Ratio of minimum to maximum transmission is 0.8703.
The \l/2 correction factor is Not present.
;
_exptl_crystal_colour 'metallic yellowish black'
_exptl_crystal_colour_lustre metallic
_exptl_crystal_colour_modifier yellowish
_exptl_crystal_colour_primary black
_exptl_crystal_density_diffrn 1.593
_exptl_crystal_description block
_exptl_crystal_F_000 720
_exptl_crystal_size_max 0.18
_exptl_crystal_size_mid 0.16
_exptl_crystal_size_min 0.16
_refine_diff_density_max 0.372
_refine_diff_density_min -0.808
_refine_diff_density_rms 0.077
_refine_ls_extinction_method none
_refine_ls_goodness_of_fit_ref 1.062
_refine_ls_hydrogen_treatment constr
_refine_ls_matrix_type full
_refine_ls_number_parameters 157
_refine_ls_number_reflns 3476
_refine_ls_number_restraints 0
_refine_ls_restrained_S_all 1.062
_refine_ls_R_factor_all 0.0256
_refine_ls_R_factor_gt 0.0170
_refine_ls_shift/su_max 0.000
_refine_ls_shift/su_mean 0.000
_refine_ls_structure_factor_coef Fsqd
_refine_ls_weighting_details 'w=1/[\s^2^(Fo^2^)+(0.0166P)^2^+0.1328P] where P=(Fo^2^+2Fc^2^)/3'
_refine_ls_weighting_scheme calc
_refine_ls_wR_factor_gt 0.0369
_refine_ls_wR_factor_ref 0.0388
_reflns_Friedel_coverage 0.000
_reflns_number_gt 2670
_reflns_number_total 3476
_reflns_threshold_expression 'I > 2\s(I)'
_cod_data_source_file d4cc00546e2.cif
_cod_data_source_block lk-11_a
_cod_depositor_comments 'Adding full bibliography for 7132717--7132729.cif.'
_cod_original_cell_volume 1519.0(7)
_cod_database_code 7132717
_shelx_shelxl_version_number 2014/7
_shelx_space_group_comment
;
The symmetry employed for this shelxl refinement is uniquely defined
by the following loop, which should always be used as a source of
symmetry information in preference to the above space-group names.
They are only intended as comments.
;
_shelx_estimated_absorpt_t_max 0.475
_shelx_estimated_absorpt_t_min 0.439
_olex2_refinement_description
;
1. Fixed Uiso
 At 1.2 times of:
  All C(H) groups, All C(H,H) groups
 At 1.5 times of:
  All C(H,H,H) groups
2.a Ternary CH refined with riding coordinates:
 C5(H5), C8(H8)
2.b Secondary CH2 refined with riding coordinates:
 C4(H4A,H4B), C3(H3A,H3B)
2.c Idealised Me refined as rotating group:
 C2(H2A,H2B,H2C), C9(H9A,H9B,H9C), C1(H1A,H1B,H1C), C10(H10A,H10B,H10C),
 C7(H7A,H7B,H7C), C6(H6A,H6B,H6C)
;
_olex2_submission_special_instructions 'No special instructions were received'

loop_
_space_group_symop_operation_xyz
'x, y, z'
'-x+1/2, y+1/2, -z+1/2'
'-x, -y, -z'
'x-1/2, -y-1/2, z-1/2'

loop_
_atom_site_label
_atom_site_type_symbol
_atom_site_fract_x
_atom_site_fract_y
_atom_site_fract_z
_atom_site_U_iso_or_equiv
_atom_site_adp_type
_atom_site_occupancy
_atom_site_site_symmetry_order
_atom_site_calc_flag
_atom_site_refinement_flags_posn
_atom_site_refinement_flags_adp
_atom_site_refinement_flags_occupancy
_atom_site_disorder_assembly
_atom_site_disorder_group
U1 U 0.5000 0.5000 0.5000 0.03227(5) Uani 1 2 d S . P . .
P1 P 0.65197(6) 0.72457(5) 0.45420(4) 0.04045(13) Uani 1 1 d . . . . .
N1 N 0.25022(18) 0.61093(17) 0.48343(14) 0.0453(4) Uani 1 1 d . . . . .
N2 N 0.48615(18) 0.70100(16) 0.44925(13) 0.0402(4) Uani 1 1 d . . . . .
N4 N 0.4770(2) 0.3904(2) 0.27826(15) 0.0531(5) Uani 1 1 d . . . . .
N3 N 0.4564(2) 0.4337(2) 0.34503(14) 0.0526(5) Uani 1 1 d . . . . .
C2 C 0.1770(3) 0.5787(3) 0.5558(2) 0.0586(7) Uani 1 1 d . . . . .
H2A H 0.1568 0.4887 0.5533 0.088 Uiso 1 1 calc R U . . .
H2B H 0.0896 0.6259 0.5448 0.088 Uiso 1 1 calc R U . . .
H2C H 0.2362 0.6002 0.6173 0.088 Uiso 1 1 calc R U . . .
C9 C 0.6930(3) 0.8456(3) 0.62508(19) 0.0641(7) Uani 1 1 d . . . . .
H9A H 0.5938 0.8318 0.6207 0.096 Uiso 1 1 calc R U . . .
H9B H 0.7245 0.9207 0.6624 0.096 Uiso 1 1 calc R U . . .
H9C H 0.7466 0.7729 0.6547 0.096 Uiso 1 1 calc R U . . .
C4 C 0.3688(3) 0.7872(2) 0.4287(2) 0.0538(6) Uani 1 1 d . . . . .
H4A H 0.3200 0.7829 0.3618 0.065 Uiso 1 1 calc R U . . .
H4B H 0.4016 0.8741 0.4436 0.065 Uiso 1 1 calc R U . . .
C5 C 0.6727(3) 0.7786(2) 0.33972(17) 0.0551(6) Uani 1 1 d . . . . .
H5 H 0.7747 0.7926 0.3470 0.066 Uiso 1 1 calc R U . . .
C8 C 0.7147(3) 0.8631(2) 0.52832(18) 0.0496(6) Uani 1 1 d . . . . .
H8 H 0.6591 0.9375 0.4994 0.060 Uiso 1 1 calc R U . . .
N5 N 0.4979(3) 0.3475(3) 0.2118(2) 0.1038(11) Uani 1 1 d . . . . .
C3 C 0.2717(3) 0.7487(2) 0.4879(2) 0.0547(6) Uani 1 1 d . . . . .
H3A H 0.3119 0.7743 0.5533 0.066 Uiso 1 1 calc R U . . .
H3B H 0.1809 0.7916 0.4654 0.066 Uiso 1 1 calc R U . . .
C1 C 0.1635(3) 0.5724(3) 0.39175(19) 0.0620(7) Uani 1 1 d . . . . .
H1A H 0.2123 0.5919 0.3436 0.093 Uiso 1 1 calc R U . . .
H1B H 0.0747 0.6177 0.3786 0.093 Uiso 1 1 calc R U . . .
H1C H 0.1459 0.4821 0.3921 0.093 Uiso 1 1 calc R U . . .
C10 C 0.8677(3) 0.8885(3) 0.5325(2) 0.0807(9) Uani 1 1 d . . . . .
H10A H 0.9231 0.8137 0.5552 0.121 Uiso 1 1 calc R U . . .
H10B H 0.9010 0.9587 0.5748 0.121 Uiso 1 1 calc R U . . .
H10C H 0.8774 0.9095 0.4701 0.121 Uiso 1 1 calc R U . . .
C7 C 0.5999(4) 0.9019(3) 0.3053(2) 0.0867(10) Uani 1 1 d . . . . .
H7A H 0.4992 0.8922 0.2967 0.130 Uiso 1 1 calc R U . . .
H7B H 0.6194 0.9248 0.2458 0.130 Uiso 1 1 calc R U . . .
H7C H 0.6345 0.9678 0.3512 0.130 Uiso 1 1 calc R U . . .
C6 C 0.6290(4) 0.6763(3) 0.2677(2) 0.0801(9) Uani 1 1 d . . . . .
H6A H 0.6828 0.6002 0.2891 0.120 Uiso 1 1 calc R U . . .
H6B H 0.6463 0.7037 0.2086 0.120 Uiso 1 1 calc R U . . .
H6C H 0.5294 0.6587 0.2589 0.120 Uiso 1 1 calc R U . . .

loop_
_atom_site_aniso_label
_atom_site_aniso_U_11
_atom_site_aniso_U_22
_atom_site_aniso_U_33
_atom_site_aniso_U_23
_atom_site_aniso_U_13
_atom_site_aniso_U_12
U1 0.03795(7) 0.02621(6) 0.03587(6) -0.00029(5) 0.01525(4) -0.00014(5)
P1 0.0492(3) 0.0305(3) 0.0469(3) 0.0016(3) 0.0218(3) -0.0019(2)
N1 0.0399(10) 0.0420(11) 0.0568(12) 0.0015(9) 0.0173(9) 0.0013(8)
N2 0.0464(10) 0.0300(10) 0.0477(11) 0.0027(8) 0.0181(8) 0.0002(7)
N4 0.0567(13) 0.0527(13) 0.0495(12) -0.0094(10) 0.0124(10) -0.0118(10)
N3 0.0723(14) 0.0418(12) 0.0485(12) -0.0046(10) 0.0244(10) -0.0067(10)
C2 0.0494(15) 0.0582(17) 0.0780(19) 0.0019(14) 0.0344(14) 0.0045(12)
C9 0.083(2) 0.0493(16) 0.0621(17) -0.0152(13) 0.0218(15) -0.0151(14)
C4 0.0537(14) 0.0374(13) 0.0744(18) 0.0107(12) 0.0234(13) 0.0074(11)
C5 0.0694(16) 0.0481(14) 0.0576(15) 0.0069(12) 0.0346(13) -0.0060(12)
C8 0.0555(14) 0.0336(12) 0.0616(15) -0.0025(11) 0.0182(12) -0.0097(10)
N5 0.112(2) 0.128(3) 0.084(2) -0.0587(19) 0.0492(18) -0.032(2)
C3 0.0520(15) 0.0366(14) 0.0808(18) 0.0006(12) 0.0265(13) 0.0088(10)
C1 0.0519(16) 0.0669(19) 0.0644(17) 0.0014(15) 0.0092(13) 0.0058(13)
C10 0.073(2) 0.079(2) 0.091(2) -0.0122(18) 0.0231(17) -0.0342(17)
C7 0.131(3) 0.066(2) 0.079(2) 0.0343(17) 0.057(2) 0.0200(19)
C6 0.128(3) 0.067(2) 0.0506(17) 0.0034(14) 0.0337(18) -0.0153(19)

loop_
_atom_type_symbol
_atom_type_description
_atom_type_scat_dispersion_real
_atom_type_scat_dispersion_imag
_atom_type_scat_source
C C 0.0033 0.0016 'International Tables Vol C Tables 4.2.6.8 and 6.1.1.4'
H H 0.0000 0.0000 'International Tables Vol C Tables 4.2.6.8 and 6.1.1.4'
N N 0.0061 0.0033 'International Tables Vol C Tables 4.2.6.8 and 6.1.1.4'
P P 0.1023 0.0942 'International Tables Vol C Tables 4.2.6.8 and 6.1.1.4'
U U -9.6767 9.6646 'International Tables Vol C Tables 4.2.6.8 and 6.1.1.4'

loop_
_geom_angle_atom_site_label_1
_geom_angle_atom_site_label_2
_geom_angle_atom_site_label_3
_geom_angle
_geom_angle_site_symmetry_1
_geom_angle_site_symmetry_3
_geom_angle_publ_flag
P1 U1 P1 180.0 . 3_666 ?
N1 U1 P1 97.46(5) 3_666 3_666 ?
N1 U1 P1 82.54(5) . 3_666 ?
N1 U1 P1 82.54(5) 3_666 . ?
N1 U1 P1 97.46(5) . . ?
N1 U1 N1 180.00(8) 3_666 . ?
N2 U1 P1 147.15(5) 3_666 . ?
N2 U1 P1 147.15(5) . 3_666 ?
N2 U1 P1 32.85(5) 3_666 3_666 ?
N2 U1 P1 32.85(5) . . ?
N2 U1 N1 115.06(6) . 3_666 ?
N2 U1 N1 64.94(6) . . ?
N2 U1 N1 115.06(6) 3_666 . ?
N2 U1 N1 64.94(6) 3_666 3_666 ?
N2 U1 N2 180.0 . 3_666 ?
N2 U1 N3 91.21(7) . 3_666 ?
N2 U1 N3 88.79(7) 3_666 3_666 ?
N2 U1 N3 88.79(7) . . ?
N2 U1 N3 91.21(7) 3_666 . ?
N3 U1 P1 89.94(5) 3_666 3_666 ?
N3 U1 P1 89.94(5) . . ?
N3 U1 P1 90.06(5) 3_666 . ?
N3 U1 P1 90.06(5) . 3_666 ?
N3 U1 N1 95.93(7) 3_666 3_666 ?
N3 U1 N1 84.07(7) 3_666 . ?
N3 U1 N1 95.93(7) . . ?
N3 U1 N1 84.07(7) . 3_666 ?
N3 U1 N3 180.00(11) 3_666 . ?
N2 P1 U1 48.34(6) . . ?
N2 P1 C5 110.19(11) . . ?
N2 P1 C8 109.34(10) . . ?
C5 P1 U1 129.32(9) . . ?
C5 P1 C8 101.40(11) . . ?
C8 P1 U1 128.02(8) . . ?
C2 N1 U1 115.92(15) . . ?
C2 N1 C3 106.77(19) . . ?
C3 N1 U1 108.20(13) . . ?
C1 N1 U1 105.75(14) . . ?
C1 N1 C2 109.1(2) . . ?
C1 N1 C3 111.2(2) . . ?
P1 N2 U1 98.80(8) . . ?
C4 N2 U1 130.35(14) . . ?
C4 N2 P1 130.53(15) . . ?
N5 N4 N3 179.7(3) . . ?
N4 N3 U1 159.0(2) . . ?
N1 C2 H2A 109.5 . . ?
N1 C2 H2B 109.5 . . ?
N1 C2 H2C 109.5 . . ?
H2A C2 H2B 109.5 . . ?
H2A C2 H2C 109.5 . . ?
H2B C2 H2C 109.5 . . ?
H9A C9 H9B 109.5 . . ?
H9A C9 H9C 109.5 . . ?
H9B C9 H9C 109.5 . . ?
C8 C9 H9A 109.5 . . ?
C8 C9 H9B 109.5 . . ?
C8 C9 H9C 109.5 . . ?
N2 C4 H4A 110.2 . . ?
N2 C4 H4B 110.2 . . ?
N2 C4 C3 107.3(2) . . ?
H4A C4 H4B 108.5 . . ?
C3 C4 H4A 110.2 . . ?
C3 C4 H4B 110.2 . . ?
P1 C5 H5 106.7 . . ?
C7 C5 P1 115.07(18) . . ?
C7 C5 H5 106.7 . . ?
C6 C5 P1 110.14(18) . . ?
C6 C5 H5 106.7 . . ?
C6 C5 C7 111.0(3) . . ?
P1 C8 H8 108.1 . . ?
C9 C8 P1 110.92(17) . . ?
C9 C8 H8 108.1 . . ?
C9 C8 C10 111.0(2) . . ?
C10 C8 P1 110.36(18) . . ?
C10 C8 H8 108.1 . . ?
N1 C3 C4 110.35(19) . . ?
N1 C3 H3A 109.6 . . ?
N1 C3 H3B 109.6 . . ?
C4 C3 H3A 109.6 . . ?
C4 C3 H3B 109.6 . . ?
H3A C3 H3B 108.1 . . ?
N1 C1 H1A 109.5 . . ?
N1 C1 H1B 109.5 . . ?
N1 C1 H1C 109.5 . . ?
H1A C1 H1B 109.5 . . ?
H1A C1 H1C 109.5 . . ?
H1B C1 H1C 109.5 . . ?
C8 C10 H10A 109.5 . . ?
C8 C10 H10B 109.5 . . ?
C8 C10 H10C 109.5 . . ?
H10A C10 H10B 109.5 . . ?
H10A C10 H10C 109.5 . . ?
H10B C10 H10C 109.5 . . ?
C5 C7 H7A 109.5 . . ?
C5 C7 H7B 109.5 . . ?
C5 C7 H7C 109.5 . . ?
H7A C7 H7B 109.5 . . ?
H7A C7 H7C 109.5 . . ?
H7B C7 H7C 109.5 . . ?
C5 C6 H6A 109.5 . . ?
C5 C6 H6B 109.5 . . ?
C5 C6 H6C 109.5 . . ?
H6A C6 H6B 109.5 . . ?
H6A C6 H6C 109.5 . . ?
H6B C6 H6C 109.5 . . ?

loop_
_geom_bond_atom_site_label_1
_geom_bond_atom_site_label_2
_geom_bond_distance
_geom_bond_site_symmetry_2
_geom_bond_publ_flag
U1 P1 2.9978(8) 3_666 ?
U1 P1 2.9978(8) . ?
U1 N1 2.6990(18) 3_666 ?
U1 N1 2.6990(18) . ?
U1 N2 2.2665(18) 3_666 ?
U1 N2 2.2664(18) . ?
U1 N3 2.340(2) . ?
U1 N3 2.340(2) 3_666 ?
P1 N2 1.6457(19) . ?
P1 C5 1.853(2) . ?
P1 C8 1.855(2) . ?
N1 C2 1.479(3) . ?
N1 C3 1.485(3) . ?
N1 C1 1.474(3) . ?
N2 C4 1.454(3) . ?
N4 N3 1.157(3) . ?
N4 N5 1.152(3) . ?
C2 H2A 0.9800 . ?
C2 H2B 0.9800 . ?
C2 H2C 0.9800 . ?
C9 H9A 0.9800 . ?
C9 H9B 0.9800 . ?
C9 H9C 0.9800 . ?
C9 C8 1.515(4) . ?
C4 H4A 0.9900 . ?
C4 H4B 0.9900 . ?
C4 C3 1.513(3) . ?
C5 H5 1.0000 . ?
C5 C7 1.526(4) . ?
C5 C6 1.513(4) . ?
C8 H8 1.0000 . ?
C8 C10 1.527(3) . ?
C3 H3A 0.9900 . ?
C3 H3B 0.9900 . ?
C1 H1A 0.9800 . ?
C1 H1B 0.9800 . ?
C1 H1C 0.9800 . ?
C10 H10A 0.9800 . ?
C10 H10B 0.9800 . ?
C10 H10C 0.9800 . ?
C7 H7A 0.9800 . ?
C7 H7B 0.9800 . ?
C7 H7C 0.9800 . ?
C6 H6A 0.9800 . ?
C6 H6B 0.9800 . ?
C6 H6C 0.9800 . ?

loop_
_geom_torsion_atom_site_label_1
_geom_torsion_atom_site_label_2
_geom_torsion_atom_site_label_3
_geom_torsion_atom_site_label_4
_geom_torsion
_geom_torsion_site_symmetry_1
_geom_torsion_site_symmetry_2
_geom_torsion_site_symmetry_3
_geom_torsion_site_symmetry_4
_geom_torsion_publ_flag
U1 P1 N2 C4 173.9(3) . . . . ?
U1 P1 C5 C7 113.1(2) . . . . ?
U1 P1 C5 C6 -13.3(3) . . . . ?
U1 P1 C8 C9 6.0(2) . . . . ?
U1 P1 C8 C10 129.43(18) . . . . ?
U1 N1 C3 C4 44.2(2) . . . . ?
U1 N2 C4 C3 27.0(3) . . . . ?
P1 N2 C4 C3 -145.09(19) . . . . ?
N2 P1 C5 C7 61.0(2) . . . . ?
N2 P1 C5 C6 -65.4(2) . . . . ?
N2 P1 C8 C9 57.6(2) . . . . ?
N2 P1 C8 C10 -178.87(19) . . . . ?
N2 C4 C3 N1 -45.9(3) . . . . ?
C2 N1 C3 C4 169.6(2) . . . . ?
C5 P1 N2 U1 125.21(10) . . . . ?
C5 P1 N2 C4 -60.9(2) . . . . ?
C5 P1 C8 C9 174.00(19) . . . . ?
C5 P1 C8 C10 -62.5(2) . . . . ?
C8 P1 N2 U1 -124.17(10) . . . . ?
C8 P1 N2 C4 49.7(2) . . . . ?
C8 P1 C5 C7 -54.7(3) . . . . ?
C8 P1 C5 C6 178.9(2) . . . . ?
C1 N1 C3 C4 -71.5(3) . . . . ?
